data_2204317
loop_
_publ_author_name
'Ali, Hapipah'
'Khamis, Nur Ashikin'
'Yamin, Bohari M.'

_publ_section_title
;
 (5-Bromo-2-oxidoacetophenone
 4-chlorobenzoylhydrazido)(triethylamine)nickel(II)
;
_journal_issue 10
_journal_name_full 'Acta Crystallographica Section E'
_journal_page_first m1525
_journal_page_last m1526
_journal_paper_doi 10.1107/S1600536804023554
_journal_volume 60
_journal_year 2004
_chemical_formula_iupac '[Ni (C15 H12 Br Cl N2 O2) (C6 H15 N)]'
_chemical_formula_moiety 'C21 H25 Br Cl N3 Ni O2'
_chemical_formula_sum 'C21 H25 Br Cl N3 Ni O2'
_chemical_formula_weight 525.51
_chemical_name_systematic
;(5-Bromo-2-oxidoacetophenone
 4-chlorobenzoylhydrazido)(triethylamine)nickel(II)
;
_space_group_IT_number 2
_symmetry_cell_setting triclinic
_symmetry_space_group_name_Hall '-P 1'
_symmetry_space_group_name_H-M 'P -1'
_atom_sites_solution_hydrogens geom
_atom_sites_solution_primary direct
_atom_sites_solution_secondary difmap
_audit_creation_method SHELXL-97
_cell_angle_alpha 79.99(4)
_cell_angle_beta 85.74(4)
_cell_angle_gamma 62.49(3)
_cell_formula_units_Z 2
_cell_length_a 9.846(2)
_cell_length_b 10.410(2)
_cell_length_c 12.253(3)
_cell_measurement_reflns_used 927
_cell_measurement_temperature 273(2)
_cell_measurement_theta_max 26.5
_cell_measurement_theta_min 1.69
_cell_volume 1096.9(5)
_computing_cell_refinement 'SAINT (Siemens, 1996)'
_computing_data_collection 'SMART (Siemens, 1996)'
_computing_data_reduction SAINT
_computing_molecular_graphics SHELXTL
_computing_publication_material
;
SHELXTL, PARST (Nardelli, 1995) and PLATON ( Spek, 2003)
;
_computing_structure_refinement 'SHELXTL (Sheldrick, 1997)'
_computing_structure_solution 'SHELXTL (Sheldrick, 1997)'
_diffrn_ambient_temperature 273(2)
_diffrn_detector_area_resol_mean 83.66
_diffrn_measured_fraction_theta_full 0.99
_diffrn_measured_fraction_theta_max 0.99
_diffrn_measurement_device_type 'Bruker SMART APEX CCD area-detector'
_diffrn_measurement_method \w
_diffrn_radiation_monochromator graphite
_diffrn_radiation_source 'fine-focus sealed tube'
_diffrn_radiation_type MoK\a
_diffrn_radiation_wavelength 0.71073
_diffrn_reflns_av_R_equivalents 0.0188
_diffrn_reflns_av_sigmaI/netI 0.0225
_diffrn_reflns_limit_h_max 12
_diffrn_reflns_limit_h_min -12
_diffrn_reflns_limit_k_max 13
_diffrn_reflns_limit_k_min -12
_diffrn_reflns_limit_l_max 15
_diffrn_reflns_limit_l_min -15
_diffrn_reflns_number 11547
_diffrn_reflns_theta_full 26.5
_diffrn_reflns_theta_max 26.5
_diffrn_reflns_theta_min 1.69
_diffrn_standards_decay_% 0
_diffrn_standards_interval_count 0
_diffrn_standards_interval_time 0
_diffrn_standards_number 0
_exptl_absorpt_coefficient_mu 2.849
_exptl_absorpt_correction_T_max 0.359
_exptl_absorpt_correction_T_min 0.277
_exptl_absorpt_correction_type multi-scan
_exptl_absorpt_process_details '(SADABS; Sheldrick, 1996)'
_exptl_crystal_colour 'dark red'
_exptl_crystal_density_diffrn 1.591
_exptl_crystal_density_method 'not measured'
_exptl_crystal_description block
_exptl_crystal_F_000 536
_exptl_crystal_size_max 0.50
_exptl_crystal_size_mid 0.37
_exptl_crystal_size_min 0.36
_refine_diff_density_max 0.406
_refine_diff_density_min -0.365
_refine_ls_extinction_method none
_refine_ls_goodness_of_fit_ref 1.049
_refine_ls_hydrogen_treatment mixed
_refine_ls_matrix_type full
_refine_ls_number_parameters 266
_refine_ls_number_reflns 4503
_refine_ls_number_restraints 0
_refine_ls_restrained_S_all 1.049
_refine_ls_R_factor_all 0.0342
_refine_ls_R_factor_gt 0.0287
_refine_ls_shift/su_max 0.000
_refine_ls_shift/su_mean 0.000
_refine_ls_structure_factor_coef Fsqd
_refine_ls_weighting_details 'calc w = 1/[\s^2^(Fo^2^)+(0.0473P)^2^+0.286P] where P = (Fo^2^+2Fc^2^)/3'
_refine_ls_weighting_scheme calc
_refine_ls_wR_factor_gt 0.0788
_refine_ls_wR_factor_ref 0.0825
_reflns_number_gt 3916
_reflns_number_total 4503
_reflns_threshold_expression I>2\s(I)
_cod_data_source_file cv6372.cif
_cod_data_source_block I
_cod_original_cell_volume 1097.0(4)
_cod_database_code 2204317

loop_
_symmetry_equiv_pos_as_xyz
'x, y, z'
'-x, -y, -z'

loop_
_atom_site_label
_atom_site_fract_x
_atom_site_fract_y
_atom_site_fract_z
_atom_site_U_iso_or_equiv
_atom_site_adp_type
_atom_site_calc_flag
_atom_site_refinement_flags
_atom_site_occupancy
_atom_site_type_symbol
Ni1 0.22158(3) 0.73358(3) 0.22156(2) 0.03928(9) Uani d . 1 Ni
Br1 -0.38895(3) 0.91565(3) -0.17136(2) 0.06293(10) Uani d . 1 Br
Cl1 0.23181(11) 1.25434(11) 0.67585(7) 0.0888(3) Uani d . 1 Cl
O1 0.17696(17) 0.66658(17) 0.10907(13) 0.0533(4) Uani d . 1 O
O2 0.26526(16) 0.80498(16) 0.33432(12) 0.0470(3) Uani d . 1 O
N1 0.04107(18) 0.90625(18) 0.20972(14) 0.0384(3) Uani d . 1 N
N2 0.03264(19) 0.99922(19) 0.28244(14) 0.0424(4) Uani d . 1 N
N3 0.42293(19) 0.55063(18) 0.23972(14) 0.0419(4) Uani d . 1 N
C1 0.0496(2) 0.7283(2) 0.05115(18) 0.0445(5) Uani d . 1 C
C2 0.0397(3) 0.6534(3) -0.0306(2) 0.0566(6) Uani d . 1 C
H2 0.1225 0.5643 -0.0403 0.068 Uiso calc R 1 H
C3 -0.0872(3) 0.7065(3) -0.0963(2) 0.0556(6) Uani d . 1 C
H3 -0.0902 0.6548 -0.1500 0.067 Uiso calc R 1 H
C4 -0.2105(3) 0.8383(3) -0.08150(18) 0.0470(5) Uani d . 1 C
C5 -0.2065(2) 0.9154(2) -0.00327(18) 0.0448(5) Uani d . 1 C
H5 -0.2914 1.0036 0.0054 0.054 Uiso calc R 1 H
C6 -0.0768(2) 0.8644(2) 0.06441(17) 0.0399(4) Uani d . 1 C
C7 -0.0764(2) 0.9527(2) 0.14393(17) 0.0391(4) Uani d . 1 C
C8 -0.2113(3) 1.0984(2) 0.1509(2) 0.0533(5) Uani d . 1 C
H8A -0.2990 1.0844 0.1757 0.080 Uiso calc R 1 H
H8B -0.2322 1.1581 0.0791 0.080 Uiso calc R 1 H
H8C -0.1891 1.1462 0.2024 0.080 Uiso calc R 1 H
C9 0.1565(2) 0.9349(2) 0.34314(17) 0.0405(4) Uani d . 1 C
C10 0.1746(2) 1.0134(2) 0.42568(17) 0.0423(4) Uani d . 1 C
C11 0.0598(3) 1.1495(3) 0.4420(2) 0.0556(6) Uani d . 1 C
H11 -0.0303 1.1918 0.4007 0.067 Uiso calc R 1 H
C12 0.0772(3) 1.2234(3) 0.5186(2) 0.0631(7) Uani d . 1 C
H12 -0.0006 1.3150 0.5290 0.076 Uiso calc R 1 H
C13 0.2092(3) 1.1613(3) 0.5793(2) 0.0561(6) Uani d . 1 C
C14 0.3257(3) 1.0265(3) 0.5651(2) 0.0609(6) Uani d . 1 C
H14 0.4154 0.9852 0.6068 0.073 Uiso calc R 1 H
C15 0.3077(3) 0.9531(3) 0.4878(2) 0.0540(5) Uani d . 1 C
H15 0.3863 0.8619 0.4775 0.065 Uiso calc R 1 H
C16 0.5070(3) 0.5480(3) 0.1335(2) 0.0547(6) Uani d . 1 C
H16A 0.4442 0.5519 0.0745 0.066 Uiso calc R 1 H
H16B 0.5999 0.4556 0.1382 0.066 Uiso calc R 1 H
C17 0.5494(3) 0.6710(3) 0.1033(3) 0.0700(7) Uani d . 1 C
H17A 0.4618 0.7623 0.1118 0.105 Uiso calc R 1 H
H17B 0.5828 0.6744 0.0277 0.105 Uiso calc R 1 H
H17C 0.6306 0.6550 0.1510 0.105 Uiso calc R 1 H
C18 0.3938(3) 0.4202(3) 0.2586(2) 0.0595(6) Uani d . 1 C
H18A 0.4915 0.3324 0.2672 0.071 Uiso calc R 1 H
H18B 0.3439 0.4202 0.1932 0.071 Uiso calc R 1 H
C19 0.2973(4) 0.4127(4) 0.3574(3) 0.0897(10) Uani d . 1 C
H19A 0.3465 0.4105 0.4230 0.135 Uiso calc R 1 H
H19B 0.2848 0.3255 0.3640 0.135 Uiso calc R 1 H
H19C 0.1988 0.4973 0.3486 0.135 Uiso calc R 1 H
C20 0.5172(3) 0.5454(3) 0.3331(2) 0.0574(6) Uani d . 1 C
H20A 0.4610 0.5449 0.4015 0.069 Uiso calc R 1 H
H20B 0.5283 0.6347 0.3208 0.069 Uiso calc R 1 H
C21 0.6765(3) 0.4149(3) 0.3487(2) 0.0723(8) Uani d . 1 C
H21A 0.6676 0.3254 0.3620 0.109 Uiso calc R 1 H
H21B 0.7263 0.4205 0.4109 0.109 Uiso calc R 1 H
H21C 0.7357 0.4166 0.2832 0.109 Uiso calc R 1 H

loop_
_atom_site_aniso_label
_atom_site_aniso_U_11
_atom_site_aniso_U_22
_atom_site_aniso_U_33
_atom_site_aniso_U_12
_atom_site_aniso_U_13
_atom_site_aniso_U_23
Ni1 0.03458(14) 0.03792(15) 0.04102(15) -0.01069(11) -0.00421(10) -0.01098(10)
Br1 0.05863(16) 0.07552(19) 0.05926(17) -0.03263(14) -0.02033(12) -0.00754(12)
Cl1 0.1212(7) 0.1191(7) 0.0712(5) -0.0839(6) 0.0074(4) -0.0441(4)
O1 0.0434(8) 0.0508(9) 0.0578(9) -0.0085(7) -0.0117(7) -0.0221(7)
O2 0.0401(8) 0.0431(8) 0.0501(8) -0.0086(6) -0.0078(6) -0.0152(6)
N1 0.0365(8) 0.0384(8) 0.0400(8) -0.0153(7) -0.0024(7) -0.0096(7)
N2 0.0400(9) 0.0417(9) 0.0453(9) -0.0155(7) -0.0022(7) -0.0146(7)
N3 0.0383(9) 0.0400(9) 0.0424(9) -0.0118(7) -0.0032(7) -0.0107(7)
C1 0.0421(11) 0.0464(11) 0.0458(11) -0.0193(9) -0.0028(9) -0.0105(9)
C2 0.0512(13) 0.0556(13) 0.0615(14) -0.0174(11) -0.0068(11) -0.0234(11)
C3 0.0565(14) 0.0629(14) 0.0555(13) -0.0292(12) -0.0062(11) -0.0209(11)
C4 0.0462(11) 0.0551(12) 0.0446(11) -0.0277(10) -0.0090(9) -0.0030(9)
C5 0.0415(11) 0.0461(11) 0.0450(11) -0.0185(9) -0.0058(9) -0.0047(9)
C6 0.0374(10) 0.0440(10) 0.0400(10) -0.0201(8) -0.0009(8) -0.0057(8)
C7 0.0350(9) 0.0392(10) 0.0418(10) -0.0158(8) -0.0017(8) -0.0055(8)
C8 0.0413(11) 0.0455(12) 0.0642(14) -0.0086(9) -0.0107(10) -0.0152(10)
C9 0.0366(10) 0.0429(10) 0.0411(10) -0.0159(8) -0.0001(8) -0.0107(8)
C10 0.0388(10) 0.0481(11) 0.0432(11) -0.0211(9) 0.0010(8) -0.0119(9)
C11 0.0435(12) 0.0546(13) 0.0667(15) -0.0151(10) -0.0061(11) -0.0235(11)
C12 0.0621(15) 0.0629(15) 0.0721(17) -0.0282(12) 0.0056(13) -0.0334(13)
C13 0.0718(16) 0.0760(16) 0.0451(12) -0.0520(14) 0.0073(11) -0.0201(11)
C14 0.0604(15) 0.0811(18) 0.0501(13) -0.0382(14) -0.0107(11) -0.0106(12)
C15 0.0473(12) 0.0586(13) 0.0518(13) -0.0183(10) -0.0081(10) -0.0117(10)
C16 0.0469(12) 0.0564(13) 0.0504(13) -0.0126(10) 0.0002(10) -0.0155(10)
C17 0.0663(17) 0.0664(16) 0.0711(17) -0.0287(14) 0.0087(14) -0.0043(13)
C18 0.0567(14) 0.0442(12) 0.0721(16) -0.0173(10) -0.0013(12) -0.0118(11)
C19 0.101(3) 0.075(2) 0.097(2) -0.0488(19) 0.028(2) -0.0082(17)
C20 0.0503(13) 0.0548(13) 0.0538(13) -0.0089(11) -0.0125(10) -0.0149(10)
C21 0.0577(15) 0.0640(16) 0.0720(17) -0.0032(13) -0.0206(13) -0.0165(13)

loop_
_atom_type_symbol
_atom_type_description
_atom_type_scat_dispersion_real
_atom_type_scat_dispersion_imag
_atom_type_scat_source
C C 0.0033 0.0016 'International Tables Vol C Tables 4.2.6.8 and 6.1.1.4'
H H 0.0000 0.0000 'International Tables Vol C Tables 4.2.6.8 and 6.1.1.4'
N N 0.0061 0.0033 'International Tables Vol C Tables 4.2.6.8 and 6.1.1.4'
O O 0.0106 0.0060 'International Tables Vol C Tables 4.2.6.8 and 6.1.1.4'
Cl Cl 0.1484 0.1585 'International Tables Vol C Tables 4.2.6.8 and 6.1.1.4'
Br Br -0.2901 2.4595 'International Tables Vol C Tables 4.2.6.8 and 6.1.1.4'
Ni Ni 0.3393 1.1124 'International Tables Vol C Tables 4.2.6.8 and 6.1.1.4'

loop_
_geom_angle_atom_site_label_1
_geom_angle_atom_site_label_2
_geom_angle_atom_site_label_3
_geom_angle
_geom_angle_publ_flag
O1 Ni1 O2 178.96(7) yes
O1 Ni1 N1 94.99(7) yes
O2 Ni1 N1 84.19(7) yes
O1 Ni1 N3 88.15(7) yes
O2 Ni1 N3 92.65(7) yes
N1 Ni1 N3 176.74(7) yes
C1 O1 Ni1 127.24(14) ?
C9 O2 Ni1 110.27(13) ?
C7 N1 N2 116.74(16) ?
C7 N1 Ni1 129.68(14) ?
N2 N1 Ni1 113.58(12) ?
C9 N2 N1 108.63(16) ?
C16 N3 C18 107.59(18) ?
C16 N3 C20 109.96(18) ?
C18 N3 C20 110.45(19) ?
C16 N3 Ni1 107.57(13) ?
C18 N3 Ni1 109.07(14) ?
C20 N3 Ni1 112.06(13) ?
O1 C1 C2 117.01(19) ?
O1 C1 C6 124.80(19) ?
C2 C1 C6 118.2(2) ?
C3 C2 C1 122.5(2) ?
C3 C2 H2 118.8 ?
C1 C2 H2 118.8 ?
C2 C3 C4 118.8(2) ?
C2 C3 H3 120.6 ?
C4 C3 H3 120.6 ?
C5 C4 C3 120.9(2) ?
C5 C4 Br1 119.06(17) ?
C3 C4 Br1 120.02(17) ?
C4 C5 C6 121.5(2) ?
C4 C5 H5 119.3 ?
C6 C5 H5 119.3 ?
C5 C6 C1 118.08(19) ?
C5 C6 C7 119.33(18) ?
C1 C6 C7 122.58(18) ?
N1 C7 C6 120.57(18) ?
N1 C7 C8 119.45(18) ?
C6 C7 C8 119.99(18) ?
C7 C8 H8A 109.5 ?
C7 C8 H8B 109.5 ?
H8A C8 H8B 109.5 ?
C7 C8 H8C 109.5 ?
H8A C8 H8C 109.5 ?
H8B C8 H8C 109.5 ?
O2 C9 N2 123.22(18) ?
O2 C9 C10 118.24(18) ?
N2 C9 C10 118.54(17) ?
C11 C10 C15 118.5(2) ?
C11 C10 C9 120.80(19) ?
C15 C10 C9 120.69(19) ?
C12 C11 C10 120.8(2) ?
C12 C11 H11 119.6 ?
C10 C11 H11 119.6 ?
C13 C12 C11 119.6(2) ?
C13 C12 H12 120.2 ?
C11 C12 H12 120.2 ?
C12 C13 C14 121.2(2) ?
C12 C13 Cl1 119.7(2) ?
C14 C13 Cl1 119.1(2) ?
C13 C14 C15 119.0(2) ?
C13 C14 H14 120.5 ?
C15 C14 H14 120.5 ?
C10 C15 C14 121.0(2) ?
C10 C15 H15 119.5 ?
C14 C15 H15 119.5 ?
N3 C16 C17 114.5(2) ?
N3 C16 H16A 108.6 ?
C17 C16 H16A 108.6 ?
N3 C16 H16B 108.6 ?
C17 C16 H16B 108.6 ?
H16A C16 H16B 107.6 ?
C16 C17 H17A 109.5 ?
C16 C17 H17B 109.5 ?
H17A C17 H17B 109.5 ?
C16 C17 H17C 109.5 ?
H17A C17 H17C 109.5 ?
H17B C17 H17C 109.5 ?
N3 C18 C19 114.7(2) ?
N3 C18 H18A 108.6 ?
C19 C18 H18A 108.6 ?
N3 C18 H18B 108.6 ?
C19 C18 H18B 108.6 ?
H18A C18 H18B 107.6 ?
C18 C19 H19A 109.5 ?
C18 C19 H19B 109.5 ?
H19A C19 H19B 109.5 ?
C18 C19 H19C 109.5 ?
H19A C19 H19C 109.5 ?
H19B C19 H19C 109.5 ?
N3 C20 C21 115.9(2) ?
N3 C20 H20A 108.3 ?
C21 C20 H20A 108.3 ?
N3 C20 H20B 108.3 ?
C21 C20 H20B 108.3 ?
H20A C20 H20B 107.4 ?
C20 C21 H21A 109.5 ?
C20 C21 H21B 109.5 ?
H21A C21 H21B 109.5 ?
C20 C21 H21C 109.5 ?
H21A C21 H21C 109.5 ?
H21B C21 H21C 109.5 ?

loop_
_geom_bond_atom_site_label_1
_geom_bond_atom_site_label_2
_geom_bond_distance
_geom_bond_publ_flag
Ni1 O1 1.8128(15) yes
Ni1 O2 1.8402(15) yes
Ni1 N1 1.8460(16) yes
Ni1 N3 2.0095(16) yes
Br1 C4 1.902(2) yes
Cl1 C13 1.739(2) yes
O1 C1 1.311(3) yes
O2 C9 1.297(2) yes
N1 C7 1.307(3) yes
N1 N2 1.397(2) yes
N2 C9 1.303(3) yes
N3 C16 1.487(3) ?
N3 C18 1.490(3) ?
N3 C20 1.505(3) ?
C1 C2 1.406(3) ?
C1 C6 1.415(3) ?
C2 C3 1.368(3) ?
C2 H2 0.9300 ?
C3 C4 1.380(3) ?
C3 H3 0.9300 ?
C4 C5 1.367(3) ?
C5 C6 1.407(3) ?
C5 H5 0.9300 ?
C6 C7 1.452(3) ?
C7 C8 1.496(3) ?
C8 H8A 0.9600 ?
C8 H8B 0.9600 ?
C8 H8C 0.9600 ?
C9 C10 1.473(3) ?
C10 C11 1.383(3) ?
C10 C15 1.383(3) ?
C11 C12 1.378(4) ?
C11 H11 0.9300 ?
C12 C13 1.364(4) ?
C12 H12 0.9300 ?
C13 C14 1.372(4) ?
C14 C15 1.384(3) ?
C14 H14 0.9300 ?
C15 H15 0.9300 ?
C16 C17 1.502(4) ?
C16 H16A 0.9700 ?
C16 H16B 0.9700 ?
C17 H17A 0.9600 ?
C17 H17B 0.9600 ?
C17 H17C 0.9600 ?
C18 C19 1.496(4) ?
C18 H18A 0.9700 ?
C18 H18B 0.9700 ?
C19 H19A 0.9600 ?
C19 H19B 0.9600 ?
C19 H19C 0.9600 ?
C20 C21 1.526(3) ?
C20 H20A 0.9700 ?
C20 H20B 0.9700 ?
C21 H21A 0.9600 ?
C21 H21B 0.9600 ?
C21 H21C 0.9600 ?

loop_
_geom_hbond_atom_site_label_D
_geom_hbond_atom_site_label_H
_geom_hbond_atom_site_label_A
_geom_hbond_site_symmetry_A
_geom_hbond_distance_DH
_geom_hbond_distance_HA
_geom_hbond_distance_DA
_geom_hbond_angle_DHA
_geom_hbond_publ_flag
C8 H8C N2 1_555 0.96 2.19 2.672(3) 110 yes
C16 H16A O1 1_555 0.97 2.37 2.913(4) 114 no
C18 H18B O1 1_555 0.97 2.40 2.896(3) 111 no

loop_
_geom_torsion_atom_site_label_1
_geom_torsion_atom_site_label_2
_geom_torsion_atom_site_label_3
_geom_torsion_atom_site_label_4
_geom_torsion
O2 Ni1 O1 C1 -42(4)
N1 Ni1 O1 C1 -3.8(2)
N3 Ni1 O1 C1 177.1(2)
O1 Ni1 O2 C9 35(4)
N1 Ni1 O2 C9 -2.87(14)
N3 Ni1 O2 C9 176.29(14)
O1 Ni1 N1 C7 2.88(19)
O2 Ni1 N1 C7 -177.76(19)
N3 Ni1 N1 C7 167.4(12)
O1 Ni1 N1 N2 -176.63(13)
O2 Ni1 N1 N2 2.72(13)
N3 Ni1 N1 N2 -12.1(14)
C7 N1 N2 C9 178.49(18)
Ni1 N1 N2 C9 -1.9(2)
O1 Ni1 N3 C16 60.04(15)
O2 Ni1 N3 C16 -119.31(15)
N1 Ni1 N3 C16 -104.5(13)
O1 Ni1 N3 C18 -56.38(15)
O2 Ni1 N3 C18 124.27(15)
N1 Ni1 N3 C18 139.1(12)
O1 Ni1 N3 C20 -178.99(16)
O2 Ni1 N3 C20 1.66(16)
N1 Ni1 N3 C20 16.5(14)
Ni1 O1 C1 C2 -178.29(17)
Ni1 O1 C1 C6 2.3(3)
O1 C1 C2 C3 180.0(2)
C6 C1 C2 C3 -0.6(4)
C1 C2 C3 C4 -0.4(4)
C2 C3 C4 C5 0.5(4)
C2 C3 C4 Br1 180.0(2)
C3 C4 C5 C6 0.4(3)
Br1 C4 C5 C6 -179.11(16)
C4 C5 C6 C1 -1.4(3)
C4 C5 C6 C7 178.10(19)
O1 C1 C6 C5 -179.2(2)
C2 C1 C6 C5 1.4(3)
O1 C1 C6 C7 1.3(3)
C2 C1 C6 C7 -178.0(2)
N2 N1 C7 C6 179.05(17)
Ni1 N1 C7 C6 -0.4(3)
N2 N1 C7 C8 -0.8(3)
Ni1 N1 C7 C8 179.65(16)
C5 C6 C7 N1 178.29(19)
C1 C6 C7 N1 -2.3(3)
C5 C6 C7 C8 -1.8(3)
C1 C6 C7 C8 177.6(2)
Ni1 O2 C9 N2 2.8(3)
Ni1 O2 C9 C10 -177.02(15)
N1 N2 C9 O2 -0.6(3)
N1 N2 C9 C10 179.20(17)
O2 C9 C10 C11 -177.3(2)
N2 C9 C10 C11 2.9(3)
O2 C9 C10 C15 3.4(3)
N2 C9 C10 C15 -176.4(2)
C15 C10 C11 C12 -0.3(4)
C9 C10 C11 C12 -179.6(2)
C10 C11 C12 C13 -0.1(4)
C11 C12 C13 C14 0.2(4)
C11 C12 C13 Cl1 179.9(2)
C12 C13 C14 C15 -0.1(4)
Cl1 C13 C14 C15 -179.70(19)
C11 C10 C15 C14 0.4(4)
C9 C10 C15 C14 179.7(2)
C13 C14 C15 C10 -0.3(4)
C18 N3 C16 C17 -178.5(2)
C20 N3 C16 C17 -58.2(3)
Ni1 N3 C16 C17 64.1(2)
C16 N3 C18 C19 -174.8(2)
C20 N3 C18 C19 65.2(3)
Ni1 N3 C18 C19 -58.4(3)
C16 N3 C20 C21 -56.8(3)
C18 N3 C20 C21 61.8(3)
Ni1 N3 C20 C21 -176.4(2)
